data_1518010
loop_
_publ_author_name
'Zhao, Si-Meng'
'Wang, Zhe'
'Zeng, Guang-Zhi'
'Song, Wei-Wu'
'Chen, Xiao-Qiang'
'Li, Xiao-Nian'
'Tan, Ning-Hua'

_publ_section_title
;
 New Cytotoxic Naphthohydroquinone Dimers from Rubia alata.
;
_journal_issue 21
_journal_name_full 'Organic letters'
_journal_page_first 5576
_journal_page_last 5579
_journal_paper_doi 10.1021/ol502603f
_journal_volume 16
_journal_year 2014
_chemical_formula_moiety 'C27 H20 O7'
_chemical_formula_sum 'C27 H20 O7'
_chemical_formula_weight 456.43
_chemical_name_systematic
; 
 ? 
;
_space_group_IT_number 29
_symmetry_cell_setting orthorhombic
_symmetry_space_group_name_Hall 'P 2c -2ac'
_symmetry_space_group_name_H-M 'P c a 21'
_atom_sites_solution_hydrogens geom
_atom_sites_solution_primary direct
_atom_sites_solution_secondary difmap
_audit_creation_method SHELXL-97
_cell_angle_alpha 90.00
_cell_angle_beta 90.00
_cell_angle_gamma 90.00
_cell_formula_units_Z 8
_cell_length_a 16.9537(3)
_cell_length_b 8.6396(2)
_cell_length_c 29.8296(5)
_cell_measurement_reflns_used 9929
_cell_measurement_temperature 100(2)
_cell_measurement_theta_max 68.77
_cell_measurement_theta_min 5.12
_cell_volume 4369.24(15)
_computing_cell_refinement 'Bruker SAINT'
_computing_data_collection 'Bruker APEX2'
_computing_data_reduction 'Bruker SAINT'
_computing_molecular_graphics 'Bruker SHELXTL'
_computing_publication_material 'Bruker SHELXTL'
_computing_structure_refinement 'SHELXL-97 (Sheldrick, 2008)'
_computing_structure_solution 'SHELXS-97 (Sheldrick, 2008)'
_diffrn_ambient_temperature 100(2)
_diffrn_measured_fraction_theta_full 0.985
_diffrn_measured_fraction_theta_max 0.985
_diffrn_measurement_device_type 'Bruker APEX-II CCD'
_diffrn_measurement_method '\f and \w scans'
_diffrn_radiation_monochromator graphite
_diffrn_radiation_source 'fine-focus sealed tube'
_diffrn_radiation_type CuK\a
_diffrn_radiation_wavelength 1.54178
_diffrn_reflns_av_R_equivalents 0.0620
_diffrn_reflns_av_sigmaI/netI 0.0586
_diffrn_reflns_limit_h_max 20
_diffrn_reflns_limit_h_min -19
_diffrn_reflns_limit_k_max 10
_diffrn_reflns_limit_k_min -10
_diffrn_reflns_limit_l_max 34
_diffrn_reflns_limit_l_min -35
_diffrn_reflns_number 22732
_diffrn_reflns_theta_full 69.45
_diffrn_reflns_theta_max 69.45
_diffrn_reflns_theta_min 2.96
_exptl_absorpt_coefficient_mu 0.836
_exptl_absorpt_correction_T_max 0.8709
_exptl_absorpt_correction_T_min 0.8245
_exptl_absorpt_correction_type multi-scan
_exptl_absorpt_process_details sadabs
_exptl_crystal_colour brown
_exptl_crystal_density_diffrn 1.388
_exptl_crystal_density_method 'not measured'
_exptl_crystal_description block
_exptl_crystal_F_000 1904
_exptl_crystal_size_max 0.24
_exptl_crystal_size_mid 0.20
_exptl_crystal_size_min 0.17
_refine_diff_density_max 1.738
_refine_diff_density_min -0.322
_refine_diff_density_rms 0.165
_refine_ls_abs_structure_details 'Flack H D (1983), Acta Cryst. A39, 876-881'
_refine_ls_abs_structure_Flack 0.5(2)
_refine_ls_extinction_method none
_refine_ls_goodness_of_fit_ref 1.221
_refine_ls_hydrogen_treatment constr
_refine_ls_matrix_type full
_refine_ls_number_parameters 621
_refine_ls_number_reflns 7207
_refine_ls_number_restraints 1
_refine_ls_restrained_S_all 1.221
_refine_ls_R_factor_all 0.1175
_refine_ls_R_factor_gt 0.1160
_refine_ls_shift/su_max 0.003
_refine_ls_shift/su_mean 0.001
_refine_ls_structure_factor_coef Fsqd
_refine_ls_weighting_details 'calc w=1/[\s^2^(Fo^2^)+(0.2000P)^2^+0.0000P] where P=(Fo^2^+2Fc^2^)/3'
_refine_ls_weighting_scheme calc
_refine_ls_wR_factor_gt 0.2608
_refine_ls_wR_factor_ref 0.2636
_reflns_number_gt 6858
_reflns_number_total 7207
_reflns_threshold_expression >2sigma(I)
_cod_data_source_file ol502603f_si_002.cif
_cod_data_source_block cu_trap_33_0m
_cod_depositor_comments
;
The following automatic conversions were performed:

'_symmetry_cell_setting' value 'Orthorhombic' changed to
'orthorhombic' according to
/home/saulius/struct/COD-crude-data--automatic-downloads/rss-feeds/ACS/lib/dictionaries/cif_core.dic
dictionary named 'cif_core.dic' version 2.4.2 from 2011-04-26.

Automatic conversion script
Id: cif_fix_values 2827 2014-09-09 07:05:25Z andrius 

 Adding full bibliography for 1518010--1518011.cif.
;
_cod_database_code 1518010

loop_
_symmetry_equiv_pos_as_xyz
'x, y, z'
'-x, -y, z+1/2'
'-x+1/2, y, z+1/2'
'x+1/2, -y, z'

loop_
_atom_site_label
_atom_site_type_symbol
_atom_site_fract_x
_atom_site_fract_y
_atom_site_fract_z
_atom_site_U_iso_or_equiv
_atom_site_adp_type
_atom_site_occupancy
_atom_site_symmetry_multiplicity
_atom_site_calc_flag
_atom_site_refinement_flags
O17 O 0.83785(19) 1.3016(4) 0.45572(11) 0.0304(7) Uani 1 1 d .
O1' O 0.80601(18) 1.1483(3) 0.40281(10) 0.0231(6) Uani 1 1 d .
O3 O 0.92971(16) 0.9304(3) 0.41354(10) 0.0201(6) Uani 1 1 d .
O4 O 0.71624(16) 0.4810(3) 0.39261(11) 0.0259(7) Uani 1 1 d .
O1 O 0.79685(18) 0.8599(4) 0.52919(10) 0.0267(7) Uani 1 1 d .
O4' O 0.6781(2) 0.6351(4) 0.31964(12) 0.0315(8) Uani 1 1 d .
H4' H 0.6793 0.5567 0.3363 0.047 Uiso 1 1 calc R
O16 O 0.72672(17) 1.1633(3) 0.46428(10) 0.0245(7) Uani 1 1 d .
O3A O 0.67969(16) 0.5778(4) 0.19588(10) 0.0224(6) Uani 1 1 d .
O17A O 0.58351(18) 0.2052(4) 0.15246(10) 0.0260(7) Uani 1 1 d .
O16A O 0.47105(17) 0.3457(3) 0.14544(10) 0.0236(7) Uani 1 1 d .
O1'A O 0.55177(17) 0.3568(3) 0.20633(10) 0.0204(6) Uani 1 1 d .
O4A O 0.46117(18) 1.0277(4) 0.21605(12) 0.0327(7) Uani 1 1 d .
O1A O 0.54906(18) 0.6496(4) 0.07984(11) 0.0289(7) Uani 1 1 d .
O4'A O 0.4345(2) 0.8781(4) 0.28985(12) 0.0304(7) Uani 1 1 d .
H4'A H 0.4443 0.9590 0.2752 0.046 Uiso 1 1 calc R
C17 C 0.8254(3) 1.3648(6) 0.49993(18) 0.0356(11) Uani 1 1 d .
H17A H 0.7731 1.4127 0.5014 0.053 Uiso 1 1 calc R
H17B H 0.8659 1.4428 0.5062 0.053 Uiso 1 1 calc R
H17C H 0.8289 1.2816 0.5222 0.053 Uiso 1 1 calc R
C16 C 0.7835(2) 1.2000(5) 0.44293(14) 0.0227(9) Uani 1 1 d .
C1' C 0.7675(2) 1.0170(5) 0.38521(14) 0.0193(8) Uani 1 1 d .
C2' C 0.7696(2) 0.8803(5) 0.40741(14) 0.0201(8) Uani 1 1 d .
C2 C 0.8128(2) 0.8599(5) 0.45026(14) 0.0198(8) Uani 1 1 d .
C3 C 0.8924(2) 0.8887(4) 0.45118(14) 0.0195(8) Uani 1 1 d .
C13 C 1.0139(2) 0.9587(6) 0.42332(15) 0.0289(10) Uani 1 1 d .
C15 C 1.0614(3) 0.8506(6) 0.39404(17) 0.0321(10) Uani 1 1 d .
H15A H 1.0389 0.7463 0.3957 0.048 Uiso 1 1 calc R
H15B H 1.1162 0.8483 0.4045 0.048 Uiso 1 1 calc R
H15C H 1.0598 0.8872 0.3630 0.048 Uiso 1 1 calc R
C3' C 0.7345(2) 0.7471(4) 0.38581(14) 0.0185(8) Uani 1 1 d .
C4 C 0.7161(2) 0.6051(5) 0.41110(16) 0.0226(9) Uani 1 1 d .
C10 C 0.6798(3) 0.6195(5) 0.45632(16) 0.0236(9) Uani 1 1 d .
C9 C 0.6982(2) 0.7256(5) 0.49021(15) 0.0213(8) Uani 1 1 d .
C1 C 0.7728(2) 0.8215(5) 0.49188(15) 0.0214(8) Uani 1 1 d .
C12 C 1.0198(3) 0.9183(6) 0.47176(16) 0.0333(11) Uani 1 1 d .
H12 H 1.0671 0.9212 0.4888 0.040 Uiso 1 1 calc R
C11 C 0.9489(3) 0.8773(5) 0.48810(16) 0.0259(9) Uani 1 1 d .
H11 H 0.9376 0.8467 0.5180 0.031 Uiso 1 1 calc R
C14 C 1.0310(3) 1.1277(7) 0.4123(2) 0.0431(13) Uani 1 1 d .
H14A H 1.0207 1.1464 0.3804 0.065 Uiso 1 1 calc R
H14B H 1.0864 1.1508 0.4190 0.065 Uiso 1 1 calc R
H14C H 0.9969 1.1945 0.4304 0.065 Uiso 1 1 calc R
C8 C 0.6502(3) 0.7334(5) 0.52864(15) 0.0249(9) Uani 1 1 d .
H8 H 0.6631 0.8041 0.5519 0.030 Uiso 1 1 calc R
C7 C 0.5841(3) 0.6388(5) 0.53299(16) 0.0273(10) Uani 1 1 d .
H7 H 0.5512 0.6478 0.5586 0.033 Uiso 1 1 calc R
C6 C 0.5663(2) 0.5311(6) 0.49986(16) 0.0289(10) Uani 1 1 d .
H6 H 0.5219 0.4649 0.5031 0.035 Uiso 1 1 calc R
C5 C 0.6136(2) 0.5209(5) 0.46202(15) 0.0252(9) Uani 1 1 d .
H5 H 0.6015 0.4466 0.4396 0.030 Uiso 1 1 calc R
C4' C 0.7073(2) 0.7574(5) 0.34190(14) 0.0213(9) Uani 1 1 d .
C10' C 0.7022(2) 0.9030(5) 0.32013(15) 0.0242(9) Uani 1 1 d .
C5' C 0.6625(3) 0.9180(6) 0.27877(15) 0.0273(10) Uani 1 1 d .
H5' H 0.6418 0.8294 0.2640 0.033 Uiso 1 1 calc R
C6' C 0.6540(3) 1.0649(6) 0.25990(18) 0.0345(11) Uani 1 1 d .
H6' H 0.6267 1.0765 0.2323 0.041 Uiso 1 1 calc R
C7' C 0.6856(3) 1.1957(6) 0.28129(16) 0.0300(10) Uani 1 1 d .
H7' H 0.6794 1.2948 0.2680 0.036 Uiso 1 1 calc R
C8' C 0.7254(3) 1.1824(6) 0.32113(17) 0.0276(10) Uani 1 1 d .
H8' H 0.7478 1.2714 0.3348 0.033 Uiso 1 1 calc R
C9' C 0.7330(2) 1.0341(5) 0.34204(13) 0.0203(8) Uani 1 1 d .
C15A C 0.8024(3) 0.6872(7) 0.22087(16) 0.0326(10) Uani 1 1 d .
H15D H 0.7759 0.7876 0.2183 0.049 Uiso 1 1 calc R
H15E H 0.8586 0.6994 0.2139 0.049 Uiso 1 1 calc R
H15F H 0.7966 0.6480 0.2515 0.049 Uiso 1 1 calc R
C13A C 0.7657(2) 0.5739(5) 0.18833(14) 0.0248(9) Uani 1 1 d .
C3A C 0.6420(2) 0.6220(5) 0.15833(13) 0.0193(8) Uani 1 1 d .
C2A C 0.5615(3) 0.6451(5) 0.15843(14) 0.0216(9) Uani 1 1 d .
C2'A C 0.5190(2) 0.6280(5) 0.20173(14) 0.0181(8) Uani 1 1 d .
C1'A C 0.51646(18) 0.4910(5) 0.22369(13) 0.0139(8) Uani 1 1 d .
C9'A C 0.4809(2) 0.4748(5) 0.26713(14) 0.0197(8) Uani 1 1 d .
C0'A C 0.4538(2) 0.6114(5) 0.28946(14) 0.0207(8) Uani 1 1 d .
C5'A C 0.4186(2) 0.5939(6) 0.33260(17) 0.0305(10) Uani 1 1 d .
H5'A H 0.4030 0.6826 0.3492 0.037 Uiso 1 1 calc R
C6'A C 0.4076(3) 0.4524(7) 0.34971(15) 0.0324(11) Uani 1 1 d .
H6'A H 0.3825 0.4434 0.3780 0.039 Uiso 1 1 calc R
C17A C 0.5706(3) 0.1428(6) 0.10757(17) 0.0328(11) Uani 1 1 d .
H17D H 0.5151 0.1131 0.1043 0.049 Uiso 1 1 calc R
H17E H 0.6041 0.0518 0.1031 0.049 Uiso 1 1 calc R
H17F H 0.5838 0.2217 0.0852 0.049 Uiso 1 1 calc R
C16A C 0.5288(2) 0.3076(5) 0.16548(14) 0.0204(8) Uani 1 1 d .
C3'A C 0.4851(2) 0.7614(5) 0.22254(15) 0.0218(9) Uani 1 1 d .
C4A C 0.4636(2) 0.9005(5) 0.19760(14) 0.0217(8) Uani 1 1 d .
C10A C 0.4254(2) 0.8820(5) 0.15222(15) 0.0211(9) Uani 1 1 d .
C9A C 0.4473(2) 0.7770(5) 0.11808(14) 0.0223(9) Uani 1 1 d .
C8A C 0.3994(2) 0.7685(5) 0.08023(15) 0.0255(9) Uani 1 1 d .
H8A H 0.4139 0.6997 0.0568 0.031 Uiso 1 1 calc R
C7A C 0.3316(3) 0.8562(6) 0.07536(17) 0.0302(10) Uani 1 1 d .
H7A H 0.2994 0.8451 0.0495 0.036 Uiso 1 1 calc R
C6A C 0.3108(3) 0.9625(6) 0.10937(17) 0.0310(10) Uani 1 1 d .
H6A H 0.2646 1.0238 0.1065 0.037 Uiso 1 1 calc R
C5A C 0.3579(2) 0.9767(5) 0.14666(16) 0.0266(9) Uani 1 1 d .
H5A H 0.3451 1.0509 0.1690 0.032 Uiso 1 1 calc R
C1A C 0.5224(2) 0.6851(5) 0.11672(15) 0.0221(9) Uani 1 1 d .
C12A C 0.7708(2) 0.6219(5) 0.14003(15) 0.0247(9) Uani 1 1 d .
H12A H 0.8187 0.6316 0.1238 0.030 Uiso 1 1 calc R
C11A C 0.7006(3) 0.6487(5) 0.12306(15) 0.0240(9) Uani 1 1 d .
H11A H 0.6897 0.6799 0.0931 0.029 Uiso 1 1 calc R
C14A C 0.7929(3) 0.4085(6) 0.19472(17) 0.0320(10) Uani 1 1 d .
H14D H 0.7823 0.3759 0.2256 0.048 Uiso 1 1 calc R
H14E H 0.8496 0.4016 0.1887 0.048 Uiso 1 1 calc R
H14F H 0.7643 0.3408 0.1739 0.048 Uiso 1 1 calc R
C4'A C 0.4590(2) 0.7546(5) 0.26661(16) 0.0238(9) Uani 1 1 d .
C7'A C 0.4315(3) 0.3169(6) 0.32785(16) 0.0315(10) Uani 1 1 d .
H7'A H 0.4216 0.2182 0.3407 0.038 Uiso 1 1 calc R
C8'A C 0.4695(2) 0.3300(5) 0.28749(14) 0.0246(9) Uani 1 1 d .
H8'A H 0.4885 0.2394 0.2730 0.029 Uiso 1 1 calc R

loop_
_atom_site_aniso_label
_atom_site_aniso_U_11
_atom_site_aniso_U_22
_atom_site_aniso_U_33
_atom_site_aniso_U_23
_atom_site_aniso_U_13
_atom_site_aniso_U_12
O17 0.0325(17) 0.0301(17) 0.0288(18) -0.0057(14) -0.0069(13) -0.0073(13)
O1' 0.0281(16) 0.0211(15) 0.0200(15) 0.0010(11) -0.0012(11) -0.0004(11)
O3 0.0186(13) 0.0245(15) 0.0172(13) -0.0019(11) 0.0016(10) -0.0013(10)
O4 0.0318(15) 0.0232(16) 0.0227(16) -0.0013(13) 0.0057(12) 0.0037(12)
O1 0.0282(16) 0.0355(17) 0.0165(15) -0.0009(13) 0.0000(12) -0.0036(12)
O4' 0.0384(18) 0.0288(17) 0.0274(17) -0.0078(13) -0.0058(14) -0.0022(14)
O16 0.0261(16) 0.0237(15) 0.0238(16) -0.0017(12) 0.0001(12) 0.0015(11)
O3A 0.0180(14) 0.0306(16) 0.0185(15) 0.0041(11) -0.0004(10) 0.0048(11)
O17A 0.0298(16) 0.0259(16) 0.0223(15) -0.0033(12) -0.0022(12) 0.0043(12)
O16A 0.0252(15) 0.0240(15) 0.0217(15) -0.0015(12) -0.0048(12) 0.0025(11)
O1'A 0.0291(15) 0.0166(13) 0.0157(13) 0.0006(10) -0.0018(11) 0.0023(11)
O4A 0.0331(16) 0.0273(17) 0.038(2) -0.0042(15) -0.0016(13) 0.0042(13)
O1A 0.0299(17) 0.0374(18) 0.0195(15) 0.0007(13) -0.0033(13) 0.0020(13)
O4'A 0.0377(18) 0.0296(17) 0.0239(16) -0.0053(13) 0.0024(13) 0.0063(13)
C17 0.042(3) 0.036(3) 0.028(3) -0.008(2) -0.012(2) 0.001(2)
C16 0.0194(19) 0.027(2) 0.022(2) 0.0059(17) -0.0032(15) -0.0001(16)
C1' 0.019(2) 0.027(2) 0.0121(19) 0.0009(15) 0.0001(14) 0.0019(15)
C2' 0.024(2) 0.020(2) 0.0159(19) -0.0005(16) 0.0035(15) -0.0020(15)
C2 0.0196(19) 0.0196(19) 0.020(2) 0.0024(15) 0.0039(16) 0.0015(15)
C3 0.0237(19) 0.0136(17) 0.021(2) 0.0011(15) -0.0008(16) 0.0025(15)
C13 0.015(2) 0.051(3) 0.020(2) 0.001(2) -0.0043(14) -0.0084(18)
C15 0.023(2) 0.042(3) 0.031(2) 0.003(2) -0.0048(18) -0.0020(18)
C3' 0.0182(19) 0.0166(19) 0.021(2) -0.0013(16) -0.0016(14) 0.0013(14)
C4 0.0188(19) 0.019(2) 0.029(2) 0.0046(18) 0.0021(16) 0.0021(15)
C10 0.029(2) 0.0129(18) 0.029(2) 0.0073(17) 0.0022(17) 0.0044(15)
C9 0.0217(19) 0.0188(19) 0.023(2) 0.0017(16) 0.0044(15) 0.0020(16)
C1 0.028(2) 0.0159(19) 0.020(2) 0.0012(15) -0.0018(16) 0.0050(15)
C12 0.026(2) 0.053(3) 0.021(2) 0.004(2) -0.0067(16) -0.003(2)
C11 0.028(2) 0.029(2) 0.021(2) 0.0000(17) -0.0024(16) -0.0010(17)
C14 0.042(3) 0.050(3) 0.038(3) 0.001(2) -0.012(2) -0.012(2)
C8 0.030(2) 0.027(2) 0.018(2) 0.0062(17) 0.0012(17) 0.0029(17)
C7 0.027(2) 0.031(2) 0.023(2) 0.0006(19) 0.0072(17) 0.0008(17)
C6 0.022(2) 0.036(2) 0.028(2) 0.008(2) -0.0021(16) -0.0048(17)
C5 0.022(2) 0.031(2) 0.022(2) 0.0026(18) -0.0018(16) -0.0067(17)
C4' 0.0188(19) 0.024(2) 0.021(2) -0.0054(16) 0.0012(15) 0.0023(16)
C10' 0.0187(19) 0.034(2) 0.020(2) 0.0049(18) -0.0006(15) 0.0039(17)
C5' 0.025(2) 0.035(3) 0.023(2) 0.0034(19) 0.0038(16) -0.0016(18)
C6' 0.022(2) 0.047(3) 0.035(3) 0.013(2) -0.0108(18) -0.0005(19)
C7' 0.024(2) 0.040(3) 0.026(2) 0.008(2) 0.0045(16) 0.0076(19)
C8' 0.024(2) 0.032(3) 0.027(2) 0.009(2) -0.0012(16) 0.0001(17)
C9' 0.019(2) 0.029(2) 0.0122(19) -0.0011(17) 0.0016(13) 0.0017(15)
C15A 0.027(2) 0.050(3) 0.021(2) -0.005(2) -0.0006(17) -0.002(2)
C13A 0.022(2) 0.037(2) 0.016(2) 0.0091(17) 0.0055(14) 0.0039(17)
C3A 0.022(2) 0.021(2) 0.0154(19) 0.0035(15) 0.0025(15) 0.0059(15)
C2A 0.025(2) 0.022(2) 0.017(2) -0.0019(16) 0.0018(16) -0.0065(15)
C2'A 0.0210(19) 0.0202(19) 0.0131(18) 0.0045(15) 0.0001(14) 0.0000(14)
C1'A 0.0074(16) 0.0198(19) 0.0144(19) -0.0009(14) -0.0013(12) 0.0014(13)
C9'A 0.0146(18) 0.029(2) 0.0153(19) 0.0026(17) -0.0025(13) -0.0028(15)
C0'A 0.0167(18) 0.029(2) 0.0165(19) -0.0030(16) -0.0047(15) 0.0038(15)
C5'A 0.018(2) 0.041(3) 0.032(3) -0.014(2) 0.0049(17) 0.0004(18)
C6'A 0.026(2) 0.055(3) 0.016(2) 0.008(2) -0.0033(16) -0.006(2)
C17A 0.036(3) 0.035(3) 0.027(2) -0.009(2) 0.0042(18) 0.0020(19)
C16A 0.0210(19) 0.024(2) 0.0166(19) -0.0015(16) 0.0003(15) -0.0004(15)
C3'A 0.0197(19) 0.020(2) 0.025(2) -0.0030(16) -0.0020(15) -0.0059(15)
C4A 0.022(2) 0.020(2) 0.023(2) -0.0046(17) 0.0012(15) -0.0008(16)
C10A 0.0211(19) 0.0150(19) 0.027(2) 0.0054(16) -0.0022(16) -0.0035(15)
C9A 0.0212(19) 0.027(2) 0.019(2) 0.0092(16) 0.0037(15) -0.0004(16)
C8A 0.026(2) 0.025(2) 0.025(2) -0.0030(17) -0.0034(17) 0.0000(16)
C7A 0.028(2) 0.034(2) 0.028(2) 0.0063(19) -0.0040(18) 0.0011(18)
C6A 0.025(2) 0.032(2) 0.036(3) 0.008(2) -0.0032(18) 0.0045(18)
C5A 0.030(2) 0.023(2) 0.027(2) -0.0006(18) -0.0037(18) -0.0025(17)
C1A 0.019(2) 0.021(2) 0.027(2) 0.0042(17) -0.0008(15) -0.0031(15)
C12A 0.023(2) 0.028(2) 0.023(2) 0.0038(17) 0.0049(16) 0.0006(16)
C11A 0.027(2) 0.027(2) 0.019(2) 0.0035(16) 0.0029(16) -0.0039(16)
C14A 0.035(2) 0.036(3) 0.025(2) 0.0085(19) 0.0098(18) 0.011(2)
C4'A 0.0207(19) 0.025(2) 0.025(2) -0.0044(18) -0.0050(16) 0.0023(17)
C7'A 0.031(2) 0.038(3) 0.025(2) 0.0115(19) 0.0008(18) -0.0064(19)
C8'A 0.023(2) 0.035(2) 0.016(2) 0.0000(17) -0.0035(15) -0.0086(17)

loop_
_atom_type_symbol
_atom_type_description
_atom_type_scat_dispersion_real
_atom_type_scat_dispersion_imag
_atom_type_scat_source
C C 0.0181 0.0091 'International Tables Vol C Tables 4.2.6.8 and 6.1.1.4'
H H 0.0000 0.0000 'International Tables Vol C Tables 4.2.6.8 and 6.1.1.4'
O O 0.0492 0.0322 'International Tables Vol C Tables 4.2.6.8 and 6.1.1.4'

loop_
_geom_angle_atom_site_label_1
_geom_angle_atom_site_label_2
_geom_angle_atom_site_label_3
_geom_angle
C16 O17 C17 114.3(4)
C16 O1' C1' 118.1(3)
C3 O3 C13 109.6(3)
C4' O4' H4' 109.5
C3A O3A C13A 110.4(3)
C16A O17A C17A 113.9(3)
C16A O1'A C1'A 118.1(3)
C4'A O4'A H4'A 109.5
O17 C17 H17A 109.5
O17 C17 H17B 109.5
H17A C17 H17B 109.5
O17 C17 H17C 109.5
H17A C17 H17C 109.5
H17B C17 H17C 109.5
O16 C16 O17 125.4(4)
O16 C16 O1' 128.2(4)
O17 C16 O1' 106.3(3)
C2' C1' O1' 120.5(4)
C2' C1' C9' 122.9(4)
O1' C1' C9' 116.4(4)
C1' C2' C3' 117.7(4)
C1' C2' C2 122.5(4)
C3' C2' C2 119.5(4)
C3 C2 C1 118.9(4)
C3 C2 C2' 118.8(4)
C1 C2 C2' 122.2(3)
O3 C3 C2 119.8(4)
O3 C3 C11 109.9(3)
C2 C3 C11 130.3(4)
O3 C13 C12 102.5(3)
O3 C13 C15 107.3(4)
C12 C13 C15 112.4(4)
O3 C13 C14 107.4(4)
C12 C13 C14 114.9(4)
C15 C13 C14 111.5(4)
C13 C15 H15A 109.5
C13 C15 H15B 109.5
H15A C15 H15B 109.5
C13 C15 H15C 109.5
H15A C15 H15C 109.5
H15B C15 H15C 109.5
C4' C3' C2' 120.3(4)
C4' C3' C4 117.7(4)
C2' C3' C4 121.4(4)
O4 C4 C3' 120.4(4)
O4 C4 C10 119.3(4)
C3' C4 C10 118.8(4)
C9 C10 C5 118.9(4)
C9 C10 C4 128.1(4)
C5 C10 C4 112.7(4)
C10 C9 C8 119.4(4)
C10 C9 C1 124.7(4)
C8 C9 C1 115.5(4)
O1 C1 C2 123.8(4)
O1 C1 C9 117.0(4)
C2 C1 C9 119.2(4)
C11 C12 C13 110.7(4)
C11 C12 H12 124.6
C13 C12 H12 124.6
C12 C11 C3 107.2(4)
C12 C11 H11 126.4
C3 C11 H11 126.4
C13 C14 H14A 109.5
C13 C14 H14B 109.5
H14A C14 H14B 109.5
C13 C14 H14C 109.5
H14A C14 H14C 109.5
H14B C14 H14C 109.5
C7 C8 C9 120.9(4)
C7 C8 H8 119.6
C9 C8 H8 119.6
C6 C7 C8 120.1(4)
C6 C7 H7 120.0
C8 C7 H7 120.0
C5 C6 C7 119.7(4)
C5 C6 H6 120.1
C7 C6 H6 120.1
C6 C5 C10 121.1(4)
C6 C5 H5 119.5
C10 C5 H5 119.5
O4' C4' C3' 122.5(4)
O4' C4' C10' 116.7(4)
C3' C4' C10' 120.5(4)
C9' C10' C5' 120.6(4)
C9' C10' C4' 118.6(4)
C5' C10' C4' 120.7(4)
C6' C5' C10' 119.0(4)
C6' C5' H5' 120.5
C10' C5' H5' 120.5
C5' C6' C7' 120.6(4)
C5' C6' H6' 119.7
C7' C6' H6' 119.7
C8' C7' C6' 120.9(5)
C8' C7' H7' 119.5
C6' C7' H7' 119.5
C7' C8' C9' 119.8(4)
C7' C8' H8' 120.1
C9' C8' H8' 120.1
C10' C9' C1' 119.3(4)
C10' C9' C8' 119.0(4)
C1' C9' C8' 121.7(4)
C13A C15A H15D 109.5
C13A C15A H15E 109.5
H15D C15A H15E 109.5
C13A C15A H15F 109.5
H15D C15A H15F 109.5
H15E C15A H15F 109.5
O3A C13A C12A 101.3(3)
O3A C13A C15A 107.1(3)
C12A C13A C15A 114.4(4)
O3A C13A C14A 107.7(4)
C12A C13A C14A 111.3(4)
C15A C13A C14A 113.9(4)
O3A C3A C2A 120.6(3)
O3A C3A C11A 108.7(3)
C2A C3A C11A 130.5(4)
C3A C2A C1A 119.0(4)
C3A C2A C2'A 117.9(4)
C1A C2A C2'A 123.1(3)
C1'A C2'A C3'A 118.8(4)
C1'A C2'A C2A 121.5(4)
C3'A C2'A C2A 119.5(4)
C2'A C1'A O1'A 122.1(4)
C2'A C1'A C9'A 122.3(4)
O1'A C1'A C9'A 115.5(4)
C8'A C9'A C0'A 119.3(4)
C8'A C9'A C1'A 122.4(4)
C0'A C9'A C1'A 118.3(4)
C4'A C0'A C5'A 123.6(4)
C4'A C0'A C9'A 118.4(4)
C5'A C0'A C9'A 117.8(4)
C6'A C5'A C0'A 120.0(4)
C6'A C5'A H5'A 120.0
C0'A C5'A H5'A 120.0
C5'A C6'A C7'A 123.1(4)
C5'A C6'A H6'A 118.5
C7'A C6'A H6'A 118.5
O17A C17A H17D 109.5
O17A C17A H17E 109.5
H17D C17A H17E 109.5
O17A C17A H17F 109.5
H17D C17A H17F 109.5
H17E C17A H17F 109.5
O16A C16A O17A 127.2(4)
O16A C16A O1'A 127.0(4)
O17A C16A O1'A 105.7(3)
C4'A C3'A C2'A 120.3(4)
C4'A C3'A C4A 116.0(4)
C2'A C3'A C4A 122.9(4)
O4A C4A C3'A 121.1(4)
O4A C4A C10A 118.8(4)
C3'A C4A C10A 118.5(4)
C9A C10A C5A 119.9(4)
C9A C10A C4A 127.0(4)
C5A C10A C4A 113.0(4)
C8A C9A C10A 117.7(4)
C8A C9A C1A 116.4(4)
C10A C9A C1A 125.5(4)
C7A C8A C9A 122.7(4)
C7A C8A H8A 118.7
C9A C8A H8A 118.7
C8A C7A C6A 119.2(4)
C8A C7A H7A 120.4
C6A C7A H7A 120.4
C5A C6A C7A 119.6(4)
C5A C6A H6A 120.2
C7A C6A H6A 120.2
C6A C5A C10A 120.8(4)
C6A C5A H5A 119.6
C10A C5A H5A 119.6
O1A C1A C2A 122.7(4)
O1A C1A C9A 117.9(4)
C2A C1A C9A 119.4(4)
C11A C12A C13A 111.5(4)
C11A C12A H12A 124.2
C13A C12A H12A 124.2
C12A C11A C3A 108.0(4)
C12A C11A H11A 126.0
C3A C11A H11A 126.0
C13A C14A H14D 109.5
C13A C14A H14E 109.5
H14D C14A H14E 109.5
C13A C14A H14F 109.5
H14D C14A H14F 109.5
H14E C14A H14F 109.5
O4'A C4'A C3'A 123.7(4)
O4'A C4'A C0'A 115.3(4)
C3'A C4'A C0'A 120.9(4)
C8'A C7'A C6'A 118.5(5)
C8'A C7'A H7'A 120.8
C6'A C7'A H7'A 120.8
C7'A C8'A C9'A 121.2(5)
C7'A C8'A H8'A 119.4
C9'A C8'A H8'A 119.4

loop_
_geom_bond_atom_site_label_1
_geom_bond_atom_site_label_2
_geom_bond_distance
O17 C16 1.329(5)
O17 C17 1.443(6)
O1' C16 1.333(5)
O1' C1' 1.410(5)
O3 C3 1.338(5)
O3 C13 1.478(5)
O4 C4 1.206(6)
O1 C1 1.231(5)
O4' C4' 1.342(5)
O4' H4' 0.8400
O16 C16 1.197(5)
O3A C3A 1.345(5)
O3A C13A 1.476(5)
O17A C16A 1.339(5)
O17A C17A 1.460(5)
O16A C16A 1.194(5)
O1'A C16A 1.348(5)
O1'A C1'A 1.404(5)
O4A C4A 1.230(5)
O1A C1A 1.228(5)
O4'A C4'A 1.339(5)
O4'A H4'A 0.8400
C17 H17A 0.9800
C17 H17B 0.9800
C17 H17C 0.9800
C1' C2' 1.355(6)
C1' C9' 1.422(6)
C2' C3' 1.446(6)
C2' C2 1.484(6)
C2 C3 1.372(6)
C2 C1 1.453(6)
C3 C11 1.463(6)
C13 C12 1.490(6)
C13 C15 1.511(7)
C13 C14 1.524(8)
C15 H15A 0.9800
C15 H15B 0.9800
C15 H15C 0.9800
C3' C4' 1.391(6)
C3' C4 1.474(6)
C4 C10 1.488(6)
C10 C9 1.400(6)
C10 C5 1.420(6)
C9 C8 1.407(6)
C9 C1 1.513(6)
C12 C11 1.344(7)
C12 H12 0.9500
C11 H11 0.9500
C14 H14A 0.9800
C14 H14B 0.9800
C14 H14C 0.9800
C8 C7 1.394(6)
C8 H8 0.9500
C7 C6 1.390(7)
C7 H7 0.9500
C6 C5 1.387(6)
C6 H6 0.9500
C5 H5 0.9500
C4' C10' 1.419(6)
C10' C9' 1.408(6)
C10' C5' 1.411(6)
C5' C6' 1.395(7)
C5' H5' 0.9500
C6' C7' 1.404(8)
C6' H6' 0.9500
C7' C8' 1.371(7)
C7' H7' 0.9500
C8' C9' 1.431(6)
C8' H8' 0.9500
C15A C13A 1.513(6)
C15A H15D 0.9800
C15A H15E 0.9800
C15A H15F 0.9800
C13A C12A 1.502(6)
C13A C14A 1.514(6)
C3A C2A 1.379(6)
C3A C11A 1.465(5)
C2A C1A 1.451(6)
C2A C2'A 1.487(5)
C2'A C1'A 1.354(6)
C2'A C3'A 1.429(6)
C1'A C9'A 1.436(5)
C9'A C8'A 1.403(6)
C9'A C0'A 1.432(6)
C0'A C4'A 1.415(7)
C0'A C5'A 1.426(6)
C5'A C6'A 1.338(8)
C5'A H5'A 0.9500
C6'A C7'A 1.399(8)
C6'A H6'A 0.9500
C17A H17D 0.9800
C17A H17E 0.9800
C17A H17F 0.9800
C3'A C4'A 1.388(6)
C3'A C4A 1.460(6)
C4A C10A 1.509(6)
C10A C9A 1.413(6)
C10A C5A 1.416(6)
C9A C8A 1.392(6)
C9A C1A 1.501(6)
C8A C7A 1.385(6)
C8A H8A 0.9500
C7A C6A 1.413(7)
C7A H7A 0.9500
C6A C5A 1.375(6)
C6A H6A 0.9500
C5A H5A 0.9500
C12A C11A 1.313(6)
C12A H12A 0.9500
C11A H11A 0.9500
C14A H14D 0.9800
C14A H14E 0.9800
C14A H14F 0.9800
C7'A C8'A 1.370(6)
C7'A H7'A 0.9500
C8'A H8'A 0.9500

loop_
_geom_hbond_atom_site_label_D
_geom_hbond_atom_site_label_H
_geom_hbond_atom_site_label_A
_geom_hbond_distance_DH
_geom_hbond_distance_HA
_geom_hbond_distance_DA
_geom_hbond_angle_DHA
O4' H4' O4 0.84 1.91 2.632(5) 143.6
O4'A H4'A O4A 0.84 1.88 2.592(5) 141.1

loop_
_geom_torsion_atom_site_label_1
_geom_torsion_atom_site_label_2
_geom_torsion_atom_site_label_3
_geom_torsion_atom_site_label_4
_geom_torsion
C17 O17 C16 O16 2.2(6)
C17 O17 C16 O1' -176.9(3)
C1' O1' C16 O16 -11.4(6)
C1' O1' C16 O17 167.8(3)
C16 O1' C1' C2' -60.2(5)
C16 O1' C1' C9' 124.8(4)
O1' C1' C2' C3' -175.0(3)
C9' C1' C2' C3' -0.3(6)
O1' C1' C2' C2 -1.1(6)
C9' C1' C2' C2 173.6(3)
C1' C2' C2 C3 -59.0(6)
C3' C2' C2 C3 114.8(4)
C1' C2' C2 C1 116.5(5)
C3' C2' C2 C1 -69.7(5)
C13 O3 C3 C2 178.5(4)
C13 O3 C3 C11 -3.2(4)
C1 C2 C3 O3 -177.3(4)
C2' C2 C3 O3 -1.7(6)
C1 C2 C3 C11 4.9(6)
C2' C2 C3 C11 -179.5(4)
C3 O3 C13 C12 3.0(5)
C3 O3 C13 C15 121.6(4)
C3 O3 C13 C14 -118.4(4)
C1' C2' C3' C4' 6.6(6)
C2 C2' C3' C4' -167.5(3)
C1' C2' C3' C4 -164.6(4)
C2 C2' C3' C4 21.3(5)
C4' C3' C4 O4 37.2(5)
C2' C3' C4 O4 -151.4(4)
C4' C3' C4 C10 -128.9(4)
C2' C3' C4 C10 42.5(5)
O4 C4 C10 C9 152.8(4)
C3' C4 C10 C9 -41.0(6)
O4 C4 C10 C5 -34.1(5)
C3' C4 C10 C5 132.1(4)
C5 C10 C9 C8 -0.9(6)
C4 C10 C9 C8 171.9(4)
C5 C10 C9 C1 170.9(4)
C4 C10 C9 C1 -16.3(7)
C3 C2 C1 O1 24.5(6)
C2' C2 C1 O1 -150.9(4)
C3 C2 C1 C9 -153.9(4)
C2' C2 C1 C9 30.7(6)
C10 C9 C1 O1 -151.6(4)
C8 C9 C1 O1 20.5(5)
C10 C9 C1 C2 26.9(6)
C8 C9 C1 C2 -161.0(4)
O3 C13 C12 C11 -1.7(6)
C15 C13 C12 C11 -116.7(5)
C14 C13 C12 C11 114.5(5)
C13 C12 C11 C3 -0.1(6)
O3 C3 C11 C12 2.1(5)
C2 C3 C11 C12 -179.9(4)
C10 C9 C8 C7 -1.1(6)
C1 C9 C8 C7 -173.6(4)
C9 C8 C7 C6 2.3(7)
C8 C7 C6 C5 -1.5(7)
C7 C6 C5 C10 -0.5(7)
C9 C10 C5 C6 1.6(6)
C4 C10 C5 C6 -172.2(4)
C2' C3' C4' O4' 176.4(4)
C4 C3' C4' O4' -12.1(5)
C2' C3' C4' C10' -9.9(6)
C4 C3' C4' C10' 161.6(4)
O4' C4' C10' C9' -179.2(4)
C3' C4' C10' C9' 6.8(6)
O4' C4' C10' C5' 4.9(6)
C3' C4' C10' C5' -169.1(4)
C9' C10' C5' C6' -0.1(6)
C4' C10' C5' C6' 175.7(4)
C10' C5' C6' C7' 1.0(7)
C5' C6' C7' C8' 0.0(7)
C6' C7' C8' C9' -1.9(7)
C5' C10' C9' C1' 175.4(3)
C4' C10' C9' C1' -0.5(5)
C5' C10' C9' C8' -1.7(6)
C4' C10' C9' C8' -177.6(4)
C2' C1' C9' C10' -2.7(6)
O1' C1' C9' C10' 172.2(3)
C2' C1' C9' C8' 174.4(4)
O1' C1' C9' C8' -10.7(5)
C7' C8' C9' C10' 2.7(6)
C7' C8' C9' C1' -174.3(4)
C3A O3A C13A C12A -0.5(4)
C3A O3A C13A C15A 119.7(4)
C3A O3A C13A C14A -117.5(4)
C13A O3A C3A C2A -175.2(4)
C13A O3A C3A C11A 0.7(5)
O3A C3A C2A C1A -176.9(4)
C11A C3A C2A C1A 8.3(7)
O3A C3A C2A C2'A 3.3(6)
C11A C3A C2A C2'A -171.5(4)
C3A C2A C2'A C1'A -63.3(5)
C1A C2A C2'A C1'A 116.9(5)
C3A C2A C2'A C3'A 111.7(4)
C1A C2A C2'A C3'A -68.0(5)
C3'A C2'A C1'A O1'A -176.9(3)
C2A C2'A C1'A O1'A -1.8(6)
C3'A C2'A C1'A C9'A 0.0(5)
C2A C2'A C1'A C9'A 175.1(3)
C16A O1'A C1'A C2'A -57.4(5)
C16A O1'A C1'A C9'A 125.4(3)
C2'A C1'A C9'A C8'A 171.9(4)
O1'A C1'A C9'A C8'A -11.0(5)
C2'A C1'A C9'A C0'A -5.8(5)
O1'A C1'A C9'A C0'A 171.4(3)
C8'A C9'A C0'A C4'A -174.1(3)
C1'A C9'A C0'A C4'A 3.7(5)
C8'A C9'A C0'A C5'A 2.3(5)
C1'A C9'A C0'A C5'A -180.0(3)
C4'A C0'A C5'A C6'A 172.2(4)
C9'A C0'A C5'A C6'A -4.0(6)
C0'A C5'A C6'A C7'A 2.1(7)
C17A O17A C16A O16A 3.5(6)
C17A O17A C16A O1'A -177.6(3)
C1'A O1'A C16A O16A -16.1(6)
C1'A O1'A C16A O17A 165.0(3)
C1'A C2'A C3'A C4'A 7.9(5)
C2A C2'A C3'A C4'A -167.3(3)
C1'A C2'A C3'A C4A -161.3(4)
C2A C2'A C3'A C4A 23.5(5)
C4'A C3'A C4A O4A 36.0(5)
C2'A C3'A C4A O4A -154.2(4)
C4'A C3'A C4A C10A -129.2(4)
C2'A C3'A C4A C10A 40.5(5)
O4A C4A C10A C9A 151.5(4)
C3'A C4A C10A C9A -42.9(6)
O4A C4A C10A C5A -32.7(5)
C3'A C4A C10A C5A 132.9(4)
C5A C10A C9A C8A -1.6(6)
C4A C10A C9A C8A 174.0(4)
C5A C10A C9A C1A 171.6(4)
C4A C10A C9A C1A -12.9(6)
C10A C9A C8A C7A -1.1(6)
C1A C9A C8A C7A -174.9(4)
C9A C8A C7A C6A 2.0(7)
C8A C7A C6A C5A -0.2(7)
C7A C6A C5A C10A -2.4(7)
C9A C10A C5A C6A 3.3(6)
C4A C10A C5A C6A -172.8(4)
C3A C2A C1A O1A 25.7(6)
C2'A C2A C1A O1A -154.6(4)
C3A C2A C1A C9A -152.9(4)
C2'A C2A C1A C9A 26.9(6)
C8A C9A C1A O1A 22.0(6)
C10A C9A C1A O1A -151.2(4)
C8A C9A C1A C2A -159.4(4)
C10A C9A C1A C2A 27.4(6)
O3A C13A C12A C11A 0.1(5)
C15A C13A C12A C11A -114.7(4)
C14A C13A C12A C11A 114.4(5)
C13A C12A C11A C3A 0.3(5)
O3A C3A C11A C12A -0.6(5)
C2A C3A C11A C12A 174.7(4)
C2'A C3'A C4'A O4'A 172.6(4)
C4A C3'A C4'A O4'A -17.4(6)
C2'A C3'A C4'A C0'A -10.0(6)
C4A C3'A C4'A C0'A 159.9(4)
C5'A C0'A C4'A O4'A 5.5(6)
C9'A C0'A C4'A O4'A -178.3(3)
C5'A C0'A C4'A C3'A -172.0(4)
C9'A C0'A C4'A C3'A 4.1(6)
C5'A C6'A C7'A C8'A 1.5(7)
C6'A C7'A C8'A C9'A -3.3(6)
C0'A C9'A C8'A C7'A 1.4(6)
C1'A C9'A C8'A C7'A -176.3(4)
